data_4026708
loop_
_publ_author_name
'Olga A. Ivanova'
'Ekaterina M. Budynina'
'Alexey O. Chagarovskiy'
'Igor V. Trushkov'
'Mikhail Ya. Melnikov'

_publ_contact_author_address
; 
  Department of Chemistry, Moscow State University,
  119992 Moscow, Russian Federation
;
_publ_contact_author_email rybakov20021@yandex.ru
_publ_contact_author_fax 7--495--9390898
_publ_contact_author_name 'Dr. Victor B. Rybakov'
_publ_contact_author_phone 7--495--9393654
_publ_section_title
;
 (3 + 3)-Cyclodimerization of Donor-Acceptor Cyclopropanes. Three Routes
 to Six-Membered Rings
;
_journal_name_full 'Journal of Organic Chemistry'
_journal_page_first 8852
_journal_page_last 8868
_journal_paper_doi 10.1021/jo201612w
_journal_volume 76
_journal_year 2011
_chemical_formula_moiety 'C32 H40 O14, 0.25(C H CL3), 0.5(H2 O)'
_chemical_formula_sum 'C32.25 H41.25 Cl0.75 O14.5'
_chemical_formula_weight 686.48
_chemical_melting_point 487.2(4)
_chemical_name_systematic
;
 Tetramethyl 2,2'-((9S,10R)-1,2,3,5,6,7-
hexamethoxy-9,10-dihydroanthracene-
9,10-diyl)-bis(methylene)dimalonate
;
_space_group_IT_number 1
_symmetry_cell_setting triclinic
_symmetry_space_group_name_Hall 'P 1'
_symmetry_space_group_name_H-M 'P 1'
_atom_sites_solution_hydrogens geom
_atom_sites_solution_primary direct
_atom_sites_solution_secondary difmap
_cell_angle_alpha 82.36(2)
_cell_angle_beta 80.27(2)
_cell_angle_gamma 77.15(2)
_cell_formula_units_Z 1
_cell_length_a 8.2762(8)
_cell_length_b 9.5852(9)
_cell_length_c 12.5970(13)
_cell_measurement_reflns_used 25
_cell_measurement_temperature 295(2)
_cell_measurement_theta_max 33.92
_cell_measurement_theta_min 30.01
_cell_volume 955.53(19)
_diffrn_ambient_temperature 295(2)
_diffrn_detector 'scintillation LiI'
_diffrn_detector_dtime 1.195
_diffrn_measured_fraction_theta_full 0.974
_diffrn_measured_fraction_theta_max 0.974
_diffrn_measurement_device '\k--geometry diffractometer'
_diffrn_measurement_device_type 'Enraf Nonius CAD4'
_diffrn_measurement_method 'non--profiled \w--scans'
_diffrn_radiation_monochromator graphite
_diffrn_radiation_probe x-ray
_diffrn_radiation_source 'fine--focus sealed tube'
_diffrn_radiation_type CuK\a
_diffrn_radiation_wavelength 1.54184
_diffrn_reflns_av_R_equivalents 0.0000
_diffrn_reflns_av_sigmaI/netI 0.0230
_diffrn_reflns_limit_h_max 10
_diffrn_reflns_limit_h_min -10
_diffrn_reflns_limit_k_max 11
_diffrn_reflns_limit_k_min -11
_diffrn_reflns_limit_l_max 15
_diffrn_reflns_limit_l_min 0
_diffrn_reflns_number 3821
_diffrn_reflns_theta_full 74.87
_diffrn_reflns_theta_max 74.87
_diffrn_reflns_theta_min 3.58
_diffrn_source 'Enraf Nonius FR590'
_diffrn_standards_decay_% 7
_diffrn_standards_interval_time 60
_diffrn_standards_number 1
_exptl_absorpt_coefficient_mu 4.667
_exptl_absorpt_correction_type none
_exptl_crystal_colour Colourless
_exptl_crystal_density_diffrn 1.193
_exptl_crystal_description Prism
_exptl_crystal_F_000 446
_exptl_crystal_preparation CDCl~3~
_exptl_crystal_size_max 0.20
_exptl_crystal_size_mid 0.20
_exptl_crystal_size_min 0.20
_refine_diff_density_max 0.886
_refine_diff_density_min -0.324
_refine_diff_density_rms 0.086
_refine_ls_abs_structure_details 'Flack, H. D. (1983). Acta Cryst. A39, 876-881'
_refine_ls_extinction_coef 0.0025(18)
_refine_ls_extinction_expression Fc^*^=kFc[1+0.001xFc^2^\l^3^/sin(2\q)]^-1/4^
_refine_ls_extinction_method SHELXL
_refine_ls_goodness_of_fit_ref 0.994
_refine_ls_hydrogen_treatment constr
_refine_ls_matrix_type full
_refine_ls_number_parameters 228
_refine_ls_number_reflns 3821
_refine_ls_number_restraints 6
_refine_ls_restrained_S_all 0.994
_refine_ls_R_factor_all 0.0417
_refine_ls_R_factor_gt 0.0350
_refine_ls_shift/su_max 0.001
_refine_ls_shift/su_mean 0.000
_refine_ls_structure_factor_coef Fsqd
_refine_ls_weighting_details 'calc w=1/[\s^2^(Fo^2^)+(0.2000P)^2^] where P=(Fo^2^+2Fc^2^)/3'
_refine_ls_weighting_scheme calc
_refine_ls_wR_factor_gt 0.0992
_refine_ls_wR_factor_ref 0.1056
_reflns_number_gt 3062
_reflns_number_total 3821
_reflns_threshold_expression >2\s(I)
_cod_data_source_file jo201612w_si_002.cif
_cod_data_source_block cpd2
_cod_depositor_comments
;
The following automatic conversions were performed:

'_diffrn_radiation_probe' value 'x--ray' changed to 'x-ray' according
to the built-in table from CIF Core dictionary named 'cif_core.dic'
version 2.4.1 from 2010-06-29.

Automatic conversion script
Id: cif_fix_values 1715 2011-07-08 13:25:40Z adriana 
;
_cod_original_formula_sum 'C32.25 H41.25 Cl0.75 O14.50'
_cod_database_code 4026708
_diffrn_standards_decay_corr_max 1.072
_diffrn_standards_decay_corr_min 1.000

loop_
_symmetry_equiv_pos_as_xyz
'x, y, z'

loop_
_atom_site_label
_atom_site_type_symbol
_atom_site_fract_x
_atom_site_fract_y
_atom_site_fract_z
_atom_site_U_iso_or_equiv
_atom_site_adp_type
_atom_site_occupancy
_atom_site_symmetry_multiplicity
_atom_site_calc_flag
_atom_site_refinement_flags
C1 C 0.8091(4) 1.0443(3) 0.7220(2) 0.0449(6) Uani 1 1 d .
H1 H 0.8431 1.1359 0.6959 0.054 Uiso 1 1 calc R
C2 C 0.7910(3) 0.9735(3) 0.6255(2) 0.0416(6) Uani 1 1 d .
C3 C 0.9266(4) 0.9612(3) 0.5398(2) 0.0471(6) Uani 1 1 d .
H3 H 1.0157 1.0053 0.5406 0.056 Uiso 1 1 calc R
C4 C 0.9264(4) 0.8833(3) 0.4546(2) 0.0488(7) Uani 1 1 d .
O4 O 1.0464(3) 0.8664(3) 0.3666(2) 0.0693(7) Uani 1 1 d .
C41 C 1.1841(7) 0.9335(8) 0.3656(4) 0.120(2) Uani 1 1 d .
H41A H 1.1430 1.0314 0.3816 0.180 Uiso 1 1 calc R
H41B H 1.2508 0.9317 0.2955 0.180 Uiso 1 1 calc R
H41C H 1.2514 0.8826 0.4192 0.180 Uiso 1 1 calc R
C5 C 0.7898(4) 0.8190(3) 0.4534(2) 0.0501(7) Uani 1 1 d .
O5 O 0.7942(3) 0.7363(3) 0.3702(2) 0.0760(8) Uani 1 1 d .
C51 C 0.7245(6) 0.8177(7) 0.2802(4) 0.1028(16) Uani 1 1 d .
H51A H 0.6622 0.9094 0.3009 0.154 Uiso 1 1 calc R
H51B H 0.6514 0.7671 0.2565 0.154 Uiso 1 1 calc R
H51C H 0.8129 0.8316 0.2223 0.154 Uiso 1 1 calc R
C6 C 0.6559(4) 0.8329(3) 0.5350(2) 0.0475(7) Uani 1 1 d .
O6 O 0.5203(3) 0.7724(2) 0.5321(2) 0.0599(6) Uani 1 1 d .
C61 C 0.5562(6) 0.6206(5) 0.5600(6) 0.110(2) Uani 1 1 d .
H61A H 0.6616 0.5792 0.5201 0.166 Uiso 1 1 calc R
H61B H 0.4693 0.5797 0.5425 0.166 Uiso 1 1 calc R
H61C H 0.5619 0.6008 0.6362 0.166 Uiso 1 1 calc R
C7 C 0.6535(3) 0.9148(3) 0.6211(2) 0.0377(5) Uani 1 1 d .
C8 C 0.4941(3) 0.9473(3) 0.6995(2) 0.0422(6) Uani 1 1 d .
H8 H 0.4599 0.8557 0.7255 0.051 Uiso 1 1 calc R
C9 C 0.5097(3) 1.0155(3) 0.7980(2) 0.0425(6) Uani 1 1 d .
C10 C 0.3713(4) 1.0318(3) 0.8814(3) 0.0507(7) Uani 1 1 d .
H10 H 0.2797 0.9919 0.8785 0.061 Uiso 1 1 calc R
C11 C 0.3729(4) 1.1073(3) 0.9673(3) 0.0547(8) Uani 1 1 d .
O11 O 0.2474(3) 1.1225(4) 1.0540(2) 0.0801(8) Uani 1 1 d .
C111 C 0.1073(4) 1.0593(5) 1.0568(3) 0.0775(11) Uani 1 1 d .
H11A H 0.0436 1.1074 1.0006 0.116 Uiso 1 1 calc R
H11B H 0.0382 1.0682 1.1259 0.116 Uiso 1 1 calc R
H11C H 0.1451 0.9594 1.0457 0.116 Uiso 1 1 calc R
C12 C 0.5069(4) 1.1752(4) 0.9682(3) 0.0570(8) Uani 1 1 d .
O12 O 0.4994(3) 1.2605(3) 1.0483(2) 0.0638(6) Uani 1 1 d .
C121 C 0.5841(9) 1.1934(7) 1.1356(4) 0.130(2) Uani 1 1 d .
H12A H 0.6110 1.2652 1.1721 0.195 Uiso 1 1 calc R
H12B H 0.6854 1.1295 1.1089 0.195 Uiso 1 1 calc R
H12C H 0.5136 1.1397 1.1853 0.195 Uiso 1 1 calc R
C13 C 0.6404(4) 1.1577(3) 0.8858(3) 0.0467(6) Uani 1 1 d .
O13 O 0.7749(3) 1.2165(3) 0.8897(2) 0.0628(6) Uani 1 1 d .
C131 C 0.7610(7) 1.3642(5) 0.8557(6) 0.112(2) Uani 1 1 d .
H13A H 0.7477 1.3814 0.7806 0.167 Uiso 1 1 calc R
H13B H 0.8604 1.3938 0.8657 0.167 Uiso 1 1 calc R
H13C H 0.6655 1.4181 0.8978 0.167 Uiso 1 1 calc R
C14 C 0.6487(4) 1.0733(3) 0.8002(2) 0.0474(7) Uani 1 1 d .
C15 C 0.9497(3) 0.9449(3) 0.7807(2) 0.0488(7) Uani 1 1 d .
H15A H 1.0546 0.9376 0.7318 0.059 Uiso 1 1 calc R
H15B H 0.9615 0.9902 0.8426 0.059 Uiso 1 1 calc R
C16 C 0.9217(4) 0.7933(3) 0.8197(2) 0.0478(7) Uani 1 1 d .
H16 H 0.8756 0.7604 0.7630 0.057 Uiso 1 1 calc R
C17 C 0.8010(4) 0.7808(4) 0.9239(3) 0.0547(7) Uani 1 1 d .
O17 O 0.8029(4) 0.8380(3) 1.0026(2) 0.0718(7) Uani 1 1 d .
O18 O 0.6852(3) 0.7063(3) 0.9164(2) 0.0712(7) Uani 1 1 d .
C18 C 0.5565(7) 0.6900(6) 1.0068(5) 0.1026(18) Uani 1 1 d .
H18A H 0.4871 0.6303 0.9900 0.154 Uiso 1 1 calc R
H18B H 0.4893 0.7827 1.0213 0.154 Uiso 1 1 calc R
H18C H 0.6073 0.6460 1.0695 0.154 Uiso 1 1 calc R
C19 C 1.0875(4) 0.6904(3) 0.8344(3) 0.0522(7) Uani 1 1 d .
O19 O 1.2159(3) 0.7275(4) 0.8333(4) 0.1139(13) Uani 1 1 d .
O20 O 1.0694(3) 0.5547(3) 0.8486(3) 0.0804(9) Uani 1 1 d .
C20 C 1.2259(6) 0.4547(4) 0.8600(4) 0.0873(12) Uani 1 1 d .
H20A H 1.3173 0.5031 0.8358 0.131 Uiso 1 1 calc R
H20B H 1.2370 0.3764 0.8172 0.131 Uiso 1 1 calc R
H20C H 1.2273 0.4181 0.9347 0.131 Uiso 1 1 calc R
C21 C 0.3506(3) 1.0448(3) 0.6432(2) 0.0430(6) Uani 1 1 d .
H21A H 0.3390 1.0012 0.5804 0.052 Uiso 1 1 calc R
H21B H 0.2464 1.0499 0.6926 0.052 Uiso 1 1 calc R
C22 C 0.3790(3) 1.1989(3) 0.6068(2) 0.0399(6) Uani 1 1 d .
H22 H 0.4238 1.2338 0.6632 0.048 Uiso 1 1 calc R
C23 C 0.4969(4) 1.2063(3) 0.5005(3) 0.0481(7) Uani 1 1 d .
O23 O 0.4890(4) 1.1518(3) 0.4226(2) 0.0764(7) Uani 1 1 d .
O24 O 0.6106(3) 1.2803(3) 0.5087(2) 0.0653(6) Uani 1 1 d .
C24 C 0.7298(5) 1.2928(5) 0.4112(5) 0.0974(17) Uani 1 1 d .
H24A H 0.6911 1.3801 0.3677 0.146 Uiso 1 1 calc R
H24B H 0.7404 1.2121 0.3711 0.146 Uiso 1 1 calc R
H24C H 0.8367 1.2946 0.4304 0.146 Uiso 1 1 calc R
C25 C 0.2134(4) 1.2966(3) 0.5865(3) 0.0530(7) Uani 1 1 d .
O25 O 0.0892(4) 1.2607(3) 0.5737(4) 0.1114(13) Uani 1 1 d .
O26 O 0.2273(4) 1.4327(3) 0.5732(3) 0.0880(10) Uani 1 1 d .
C26 C 0.0838(5) 1.5448(5) 0.5510(5) 0.1093(18) Uani 1 1 d .
H26A H 0.0966 1.5783 0.4754 0.164 Uiso 1 1 calc R
H26B H 0.0765 1.6234 0.5928 0.164 Uiso 1 1 calc R
H26C H -0.0165 1.5070 0.5701 0.164 Uiso 1 1 calc R
C30 C 0.1612(10) 0.5531(9) 0.2607(6) 0.0469(16) Uani 0.25 1 d P
H30 H 0.0749 0.6109 0.3094 0.056 Uiso 0.25 1 calc PR
Cl31 Cl 0.1427(6) 0.6223(6) 0.1288(4) 0.0896(12) Uani 0.25 1 d P
Cl32 Cl 0.1367(6) 0.3720(6) 0.2836(4) 0.0902(12) Uani 0.25 1 d P
Cl33 Cl 0.3572(6) 0.5602(6) 0.2891(4) 0.0957(13) Uani 0.25 1 d P
O94 O -0.0644(6) 0.4451(6) 0.1544(4) 0.0753(13) Uani 0.50 1 d P

loop_
_atom_site_aniso_label
_atom_site_aniso_U_11
_atom_site_aniso_U_22
_atom_site_aniso_U_33
_atom_site_aniso_U_23
_atom_site_aniso_U_13
_atom_site_aniso_U_12
C1 0.0452(14) 0.0431(14) 0.0547(15) -0.0171(11) -0.0055(11) -0.0206(11)
C2 0.0391(13) 0.0485(14) 0.0395(12) 0.0021(11) -0.0059(10) -0.0176(11)
C3 0.0435(14) 0.0491(15) 0.0493(15) -0.0035(12) -0.0058(12) -0.0125(12)
C4 0.0472(15) 0.0545(18) 0.0387(13) -0.0004(12) -0.0017(11) -0.0033(13)
O4 0.0673(14) 0.0828(16) 0.0519(12) -0.0190(11) 0.0030(10) -0.0048(12)
C41 0.088(3) 0.187(6) 0.095(3) -0.078(4) 0.038(3) -0.051(4)
C5 0.0559(17) 0.0436(15) 0.0501(15) -0.0157(12) -0.0202(13) 0.0071(13)
O5 0.0680(15) 0.0912(19) 0.0726(17) -0.0450(14) -0.0101(13) -0.0025(13)
C51 0.093(3) 0.153(4) 0.068(2) -0.046(3) -0.027(2) -0.004(3)
C6 0.0528(17) 0.0435(15) 0.0518(15) -0.0165(12) -0.0091(13) -0.0137(13)
O6 0.0538(13) 0.0603(13) 0.0772(14) -0.0309(11) -0.0118(11) -0.0203(10)
C61 0.078(2) 0.055(2) 0.210(6) -0.029(3) -0.025(3) -0.0261(19)
C7 0.0375(13) 0.0378(12) 0.0413(12) -0.0054(10) -0.0150(10) -0.0068(10)
C8 0.0397(13) 0.0409(13) 0.0445(13) 0.0052(10) -0.0085(10) -0.0090(10)
C9 0.0383(13) 0.0333(12) 0.0559(15) -0.0128(11) -0.0063(11) -0.0029(10)
C10 0.0498(16) 0.0518(17) 0.0512(16) -0.0075(13) -0.0079(13) -0.0103(13)
C11 0.0481(16) 0.0564(19) 0.0594(18) -0.0143(15) -0.0103(14) -0.0033(14)
O11 0.0516(13) 0.130(2) 0.0675(15) -0.0420(15) 0.0051(11) -0.0286(14)
C111 0.0440(15) 0.108(3) 0.077(2) -0.008(2) 0.0013(15) -0.0166(17)
C12 0.0543(18) 0.0549(19) 0.0641(19) -0.0181(15) -0.0109(14) -0.0067(14)
O12 0.0700(14) 0.0630(14) 0.0609(14) -0.0289(11) -0.0167(11) -0.0001(11)
C121 0.163(5) 0.146(5) 0.085(3) -0.044(3) -0.073(3) 0.020(4)
C13 0.0432(14) 0.0414(14) 0.0578(16) -0.0056(12) -0.0150(12) -0.0075(11)
O13 0.0648(14) 0.0570(13) 0.0758(15) -0.0183(11) -0.0242(12) -0.0144(11)
C131 0.109(3) 0.061(2) 0.165(5) -0.014(3) 0.016(3) -0.043(2)
C14 0.0458(16) 0.0427(14) 0.0574(16) -0.0140(12) -0.0039(13) -0.0141(12)
C15 0.0355(13) 0.0570(17) 0.0566(16) -0.0169(13) -0.0056(11) -0.0094(12)
C16 0.0515(16) 0.0497(16) 0.0465(14) -0.0138(12) -0.0028(12) -0.0173(13)
C17 0.0521(17) 0.0497(17) 0.0621(19) -0.0046(14) -0.0052(14) -0.0129(14)
O17 0.0830(17) 0.0800(17) 0.0530(13) -0.0086(12) -0.0107(12) -0.0159(14)
O18 0.0522(13) 0.0665(15) 0.0971(19) -0.0146(13) 0.0081(13) -0.0270(12)
C18 0.102(3) 0.085(3) 0.109(4) -0.011(3) 0.042(3) -0.035(3)
C19 0.0432(15) 0.0578(18) 0.0581(17) 0.0011(13) -0.0159(12) -0.0131(13)
O19 0.0427(13) 0.086(2) 0.199(4) 0.035(2) -0.0252(17) -0.0080(13)
O20 0.0594(14) 0.0584(16) 0.127(3) -0.0064(15) -0.0366(16) -0.0031(12)
C20 0.093(3) 0.057(2) 0.108(3) -0.0164(19) -0.027(2) 0.0080(18)
C21 0.0437(13) 0.0428(14) 0.0498(14) 0.0028(11) -0.0168(11) -0.0212(11)
C22 0.0303(11) 0.0406(13) 0.0502(14) -0.0053(10) -0.0128(10) -0.0046(10)
C23 0.0450(15) 0.0426(14) 0.0499(15) -0.0023(12) 0.0022(12) -0.0031(12)
O23 0.0836(18) 0.094(2) 0.0543(14) -0.0114(13) -0.0049(12) -0.0243(16)
O24 0.0546(13) 0.0627(14) 0.0752(15) 0.0004(11) 0.0068(11) -0.0208(11)
C24 0.065(2) 0.082(3) 0.125(4) 0.027(3) 0.020(2) -0.018(2)
C25 0.0371(15) 0.0532(17) 0.0676(18) -0.0162(14) -0.0049(13) -0.0028(12)
O25 0.0700(18) 0.0749(18) 0.204(4) -0.0068(19) -0.072(2) -0.0101(15)
O26 0.0847(19) 0.0422(14) 0.137(3) -0.0061(14) -0.0410(19) 0.0041(13)
C26 0.061(2) 0.091(3) 0.155(5) 0.016(3) -0.023(2) 0.018(2)
C30 0.043(4) 0.051(4) 0.040(3) -0.007(3) 0.002(3) 0.001(3)
Cl31 0.083(2) 0.111(3) 0.065(2) -0.012(2) 0.0042(17) -0.009(2)
Cl32 0.080(2) 0.110(3) 0.073(2) -0.021(2) 0.0110(18) -0.016(2)
Cl33 0.077(2) 0.119(3) 0.080(2) -0.013(2) 0.0022(17) -0.005(2)
O94 0.064(3) 0.079(3) 0.081(3) -0.006(2) -0.012(2) -0.011(2)

loop_
_geom_angle_atom_site_label_1
_geom_angle_atom_site_label_2
_geom_angle_atom_site_label_3
_geom_angle
C14 C1 C2 112.8(2)
C14 C1 C15 109.9(2)
C2 C1 C15 108.4(2)
C14 C1 H1 108.6
C2 C1 H1 108.6
C15 C1 H1 108.6
C7 C2 C3 120.0(3)
C7 C2 C1 122.9(2)
C3 C2 C1 117.0(3)
C4 C3 C2 119.9(3)
C4 C3 H3 120.1
C2 C3 H3 120.1
O4 C4 C3 125.6(3)
O4 C4 C5 114.8(3)
C3 C4 C5 119.6(3)
C4 O4 C41 115.5(3)
O4 C41 H41A 109.5
O4 C41 H41B 109.5
H41A C41 H41B 109.5
O4 C41 H41C 109.5
H41A C41 H41C 109.5
H41B C41 H41C 109.5
C6 C5 O5 119.9(3)
C6 C5 C4 121.0(3)
O5 C5 C4 119.0(3)
C5 O5 C51 112.8(3)
O5 C51 H51A 109.5
O5 C51 H51B 109.5
H51A C51 H51B 109.5
O5 C51 H51C 109.5
H51A C51 H51C 109.5
H51B C51 H51C 109.5
C5 C6 O6 120.8(3)
C5 C6 C7 119.8(3)
O6 C6 C7 119.4(3)
C6 O6 C61 111.9(3)
O6 C61 H61A 109.5
O6 C61 H61B 109.5
H61A C61 H61B 109.5
O6 C61 H61C 109.5
H61A C61 H61C 109.5
H61B C61 H61C 109.5
C2 C7 C6 119.5(3)
C2 C7 C8 121.9(2)
C6 C7 C8 118.3(2)
C7 C8 C9 114.8(2)
C7 C8 C21 111.4(2)
C9 C8 C21 108.4(2)
C7 C8 H8 107.3
C9 C8 H8 107.3
C21 C8 H8 107.3
C14 C9 C10 121.5(3)
C14 C9 C8 120.4(2)
C10 C9 C8 117.7(3)
C11 C10 C9 119.7(3)
C11 C10 H10 120.2
C9 C10 H10 120.2
O11 C11 C10 123.4(3)
O11 C11 C12 116.4(3)
C10 C11 C12 120.1(3)
C11 O11 C111 119.2(3)
O11 C111 H11A 109.5
O11 C111 H11B 109.5
H11A C111 H11B 109.5
O11 C111 H11C 109.5
H11A C111 H11C 109.5
H11B C111 H11C 109.5
O12 C12 C13 121.6(3)
O12 C12 C11 119.5(3)
C13 C12 C11 118.9(3)
C12 O12 C121 115.1(3)
O12 C121 H12A 109.5
O12 C121 H12B 109.5
H12A C121 H12B 109.5
O12 C121 H12C 109.5
H12A C121 H12C 109.5
H12B C121 H12C 109.5
O13 C13 C12 119.1(3)
O13 C13 C14 118.2(3)
C12 C13 C14 122.6(3)
C13 O13 C131 117.3(3)
O13 C131 H13A 109.5
O13 C131 H13B 109.5
H13A C131 H13B 109.5
O13 C131 H13C 109.5
H13A C131 H13C 109.5
H13B C131 H13C 109.5
C9 C14 C13 116.9(3)
C9 C14 C1 124.2(2)
C13 C14 C1 118.8(3)
C16 C15 C1 115.2(2)
C16 C15 H15A 108.5
C1 C15 H15A 108.5
C16 C15 H15B 108.5
C1 C15 H15B 108.5
H15A C15 H15B 107.5
C17 C16 C19 108.4(2)
C17 C16 C15 115.1(3)
C19 C16 C15 110.6(2)
C17 C16 H16 107.5
C19 C16 H16 107.5
C15 C16 H16 107.5
O17 C17 O18 123.3(3)
O17 C17 C16 123.9(3)
O18 C17 C16 112.7(3)
C17 O18 C18 119.7(4)
O18 C18 H18A 109.5
O18 C18 H18B 109.5
H18A C18 H18B 109.5
O18 C18 H18C 109.5
H18A C18 H18C 109.5
H18B C18 H18C 109.5
O19 C19 O20 124.7(3)
O19 C19 C16 124.2(3)
O20 C19 C16 111.1(3)
C19 O20 C20 112.2(3)
O20 C20 H20A 109.5
O20 C20 H20B 109.5
H20A C20 H20B 109.5
O20 C20 H20C 109.5
H20A C20 H20C 109.5
H20B C20 H20C 109.5
C22 C21 C8 113.4(2)
C22 C21 H21A 108.9
C8 C21 H21A 108.9
C22 C21 H21B 108.9
C8 C21 H21B 108.9
H21A C21 H21B 107.7
C25 C22 C23 106.3(2)
C25 C22 C21 109.1(2)
C23 C22 C21 111.9(2)
C25 C22 H22 109.9
C23 C22 H22 109.9
C21 C22 H22 109.9
O23 C23 O24 125.4(3)
O23 C23 C22 124.9(3)
O24 C23 C22 109.7(3)
C23 O24 C24 113.8(4)
O24 C24 H24A 109.5
O24 C24 H24B 109.5
H24A C24 H24B 109.5
O24 C24 H24C 109.5
H24A C24 H24C 109.5
H24B C24 H24C 109.5
O25 C25 O26 122.2(3)
O25 C25 C22 127.0(3)
O26 C25 C22 110.5(3)
C25 O26 C26 119.7(4)
O26 C26 H26A 109.5
O26 C26 H26B 109.5
H26A C26 H26B 109.5
O26 C26 H26C 109.5
H26A C26 H26C 109.5
H26B C26 H26C 109.5
Cl31 C30 Cl33 109.7(5)
Cl31 C30 Cl32 111.4(5)
Cl33 C30 Cl32 108.7(5)
Cl31 C30 H30 109.0
Cl33 C30 H30 109.0
Cl32 C30 H30 109.0

loop_
_geom_bond_atom_site_label_1
_geom_bond_atom_site_label_2
_geom_bond_distance
C1 C14 1.509(4)
C1 C2 1.512(4)
C1 C15 1.555(4)
C1 H1 0.9800
C2 C7 1.389(4)
C2 C3 1.415(4)
C3 C4 1.387(4)
C3 H3 0.9300
C4 O4 1.359(4)
C4 C5 1.405(5)
O4 C41 1.425(6)
C41 H41A 0.9600
C41 H41B 0.9600
C41 H41C 0.9600
C5 C6 1.374(4)
C5 O5 1.387(4)
O5 C51 1.418(6)
C51 H51A 0.9600
C51 H51B 0.9600
C51 H51C 0.9600
C6 O6 1.381(4)
C6 C7 1.416(4)
O6 C61 1.426(5)
C61 H61A 0.9600
C61 H61B 0.9600
C61 H61C 0.9600
C7 C8 1.507(4)
C8 C9 1.513(4)
C8 C21 1.550(3)
C8 H8 0.9800
C9 C14 1.388(4)
C9 C10 1.413(4)
C10 C11 1.382(4)
C10 H10 0.9300
C11 O11 1.373(4)
C11 C12 1.408(5)
O11 C111 1.416(5)
C111 H11A 0.9600
C111 H11B 0.9600
C111 H11C 0.9600
C12 O12 1.366(4)
C12 C13 1.380(5)
O12 C121 1.409(5)
C121 H12A 0.9600
C121 H12B 0.9600
C121 H12C 0.9600
C13 O13 1.366(4)
C13 C14 1.415(4)
O13 C131 1.409(5)
C131 H13A 0.9600
C131 H13B 0.9600
C131 H13C 0.9600
C15 C16 1.527(4)
C15 H15A 0.9700
C15 H15B 0.9700
C16 C17 1.517(4)
C16 C19 1.525(4)
C16 H16 0.9800
C17 O17 1.199(4)
C17 O18 1.338(4)
O18 C18 1.440(5)
C18 H18A 0.9600
C18 H18B 0.9600
C18 H18C 0.9600
C19 O19 1.191(4)
C19 O20 1.328(4)
O20 C20 1.447(5)
C20 H20A 0.9600
C20 H20B 0.9600
C20 H20C 0.9600
C21 C22 1.544(3)
C21 H21A 0.9700
C21 H21B 0.9700
C22 C25 1.518(3)
C22 C23 1.522(4)
C22 H22 0.9800
C23 O23 1.188(4)
C23 O24 1.323(4)
O24 C24 1.449(5)
C24 H24A 0.9600
C24 H24B 0.9600
C24 H24C 0.9600
C25 O25 1.196(4)
C25 O26 1.321(4)
O26 C26 1.452(4)
C26 H26A 0.9600
C26 H26B 0.9600
C26 H26C 0.9600
C30 Cl31 1.724(9)
C30 Cl33 1.737(10)
C30 Cl32 1.772(10)
C30 H30 0.9800

loop_
_geom_torsion_atom_site_label_1
_geom_torsion_atom_site_label_2
_geom_torsion_atom_site_label_3
_geom_torsion_atom_site_label_4
_geom_torsion
C14 C1 C2 C7 -12.7(4)
C15 C1 C2 C7 109.2(3)
C14 C1 C2 C3 170.9(3)
C15 C1 C2 C3 -67.2(3)
C7 C2 C3 C4 -3.8(4)
C1 C2 C3 C4 172.7(3)
C2 C3 C4 O4 178.2(3)
C2 C3 C4 C5 1.0(4)
C3 C4 O4 C41 1.4(5)
C5 C4 O4 C41 178.8(4)
O4 C4 C5 C6 -177.1(3)
C3 C4 C5 C6 0.5(4)
O4 C4 C5 O5 5.1(4)
C3 C4 C5 O5 -177.3(3)
C6 C5 O5 C51 92.0(4)
C4 C5 O5 C51 -90.2(4)
O5 C5 C6 O6 -3.8(4)
C4 C5 C6 O6 178.5(3)
O5 C5 C6 C7 178.6(3)
C4 C5 C6 C7 0.9(4)
C5 C6 O6 C61 76.1(5)
C7 C6 O6 C61 -106.3(4)
C3 C2 C7 C6 5.1(4)
C1 C2 C7 C6 -171.2(2)
C3 C2 C7 C8 -168.9(2)
C1 C2 C7 C8 14.8(4)
C5 C6 C7 C2 -3.6(4)
O6 C6 C7 C2 178.7(3)
C5 C6 C7 C8 170.6(3)
O6 C6 C7 C8 -7.1(4)
C2 C7 C8 C9 -14.7(3)
C6 C7 C8 C9 171.3(2)
C2 C7 C8 C21 109.1(3)
C6 C7 C8 C21 -65.0(3)
C7 C8 C9 C14 14.6(3)
C21 C8 C9 C14 -110.8(3)
C7 C8 C9 C10 -172.0(3)
C21 C8 C9 C10 62.6(3)
C14 C9 C10 C11 0.3(4)
C8 C9 C10 C11 -173.1(3)
C9 C10 C11 O11 -176.9(3)
C9 C10 C11 C12 4.0(5)
C10 C11 O11 C111 -0.5(5)
C12 C11 O11 C111 178.7(3)
O11 C11 C12 O12 -5.3(5)
C10 C11 C12 O12 173.9(3)
O11 C11 C12 C13 176.9(3)
C10 C11 C12 C13 -3.9(5)
C13 C12 O12 C121 -84.9(5)
C11 C12 O12 C121 97.4(5)
O12 C12 C13 O13 6.0(5)
C11 C12 C13 O13 -176.3(3)
O12 C12 C13 C14 -178.1(3)
C11 C12 C13 C14 -0.4(5)
C12 C13 O13 C131 -80.6(5)
C14 C13 O13 C131 103.3(4)
C10 C9 C14 C13 -4.3(4)
C8 C9 C14 C13 168.8(2)
C10 C9 C14 C1 171.9(3)
C8 C9 C14 C1 -15.0(4)
O13 C13 C14 C9 -179.6(3)
C12 C13 C14 C9 4.4(4)
O13 C13 C14 C1 4.0(4)
C12 C13 C14 C1 -172.0(3)
C2 C1 C14 C9 13.0(4)
C15 C1 C14 C9 -108.0(3)
C2 C1 C14 C13 -170.9(2)
C15 C1 C14 C13 68.1(3)
C14 C1 C15 C16 65.4(3)
C2 C1 C15 C16 -58.2(3)
C1 C15 C16 C17 -79.0(3)
C1 C15 C16 C19 157.8(2)
C19 C16 C17 O17 79.5(4)
C15 C16 C17 O17 -45.0(4)
C19 C16 C17 O18 -104.4(3)
C15 C16 C17 O18 131.1(3)
O17 C17 O18 C18 -1.2(6)
C16 C17 O18 C18 -177.3(3)
C17 C16 C19 O19 -115.4(4)
C15 C16 C19 O19 11.7(5)
C17 C16 C19 O20 64.5(4)
C15 C16 C19 O20 -168.4(3)
O19 C19 O20 C20 -1.5(6)
C16 C19 O20 C20 178.5(3)
C7 C8 C21 C22 -68.1(3)
C9 C8 C21 C22 59.2(3)
C8 C21 C22 C25 -162.1(2)
C8 C21 C22 C23 80.6(3)
C25 C22 C23 O23 -73.1(4)
C21 C22 C23 O23 45.8(4)
C25 C22 C23 O24 107.9(3)
C21 C22 C23 O24 -133.1(2)
O23 C23 O24 C24 0.8(5)
C22 C23 O24 C24 179.7(3)
C23 C22 C25 O25 103.7(4)
C21 C22 C25 O25 -17.1(5)
C23 C22 C25 O26 -69.8(4)
C21 C22 C25 O26 169.4(3)
O25 C25 O26 C26 5.1(7)
C22 C25 O26 C26 179.0(4)
